data_1539157
loop_
_publ_author_name
'Sasa, Y.'
'Atoda, T.'

_publ_section_title
;
 Nonstoichiometric hexagonal close-packed uranium sesquinitride
;
_journal_name_full 'Journal of the American Ceramic Society'
_journal_page_first 102
_journal_page_last 105
_journal_volume 53
_journal_year 1970
_chemical_formula_sum 'N3 U2'
_chemical_name_systematic 'U2 N3'
_space_group_IT_number 164
_symmetry_space_group_name_Hall '-P 3 2"'
_symmetry_space_group_name_H-M 'P -3 m 1'
_cell_angle_alpha 90
_cell_angle_beta 90
_cell_angle_gamma 120
_cell_formula_units_Z 1
_cell_length_a 3.696
_cell_length_b 3.696
_cell_length_c 5.84
_cell_volume 69.089
_citation_journal_id_ASTM JACTAW
_cod_data_source_file Sasa_JACTAW_1970_785.cif
_cod_data_source_block N3U2
_cod_original_cell_volume 69.08877
_cod_database_code 1539157

loop_
_symmetry_equiv_pos_as_xyz
x,y,z
-y,x-y,z
-x+y,-x,z
y,x,-z
-x,-x+y,-z
x-y,-y,-z
-x,-y,-z
y,-x+y,-z
x-y,x,-z
-y,-x,z
x,x-y,z
-x+y,y,z

loop_
_atom_site_label
_atom_site_type_symbol
_atom_site_fract_x
_atom_site_fract_y
_atom_site_fract_z
_atom_site_occupancy
_atom_site_U_iso_or_equiv
N2 N 0.3333 0.6667 0.655 1 0.0
U1 U 0.3333 0.6667 0.255 1 0.0
N1 N 0 0 0 1 0.0
